data_4088645
loop_
_publ_author_name
'Nagaoka, Masahiro'
'Kawashima, Takashi'
'Suzuki, Hiroharu'
'Takao, Toshiro'

_publ_section_title
;
 Dehydrogenative Coupling of 4-Substituted Pyridines Catalyzed by a
 Trinuclear Complex of Ruthenium and Cobalt
;
_journal_issue 14
_journal_name_full Organometallics
_journal_page_first 2348
_journal_paper_doi 10.1021/acs.organomet.6b00277
_journal_volume 35
_journal_year 2016
_chemical_formula_sum 'C22 H27 Co N2'
_chemical_formula_weight 378.39
_space_group_IT_number 2
_space_group_name_Hall '-P 1'
_space_group_name_H-M_alt 'P -1'
_symmetry_cell_setting triclinic
_symmetry_space_group_name_H-M 'P -1'
_atom_sites_solution_hydrogens geom
_atom_sites_solution_primary direct
_atom_sites_solution_secondary difmap
_audit_creation_method SHELXL-97
_cell_angle_alpha 113.522(3)
_cell_angle_beta 106.077(4)
_cell_angle_gamma 93.945(4)
_cell_formula_units_Z 2
_cell_length_a 9.3575(12)
_cell_length_b 10.5822(12)
_cell_length_c 10.6591(12)
_cell_measurement_reflns_used 6933
_cell_measurement_temperature 123(2)
_cell_measurement_theta_max 25.35
_cell_measurement_theta_min 3.05
_cell_volume 910.48(19)
_computing_cell_refinement PROCESS-AUTO
_computing_data_collection 'PROCESS-AUTO (Rigaku, 1998)'
_computing_data_reduction 'SHELXS-97 (Sheldrick, 1990)'
_computing_molecular_graphics 'ORTEX (P.McArdle, 1995)'
_computing_publication_material SHELXL-97
_computing_structure_refinement 'SHELXL-97 (Sheldrick, 1997)'
_computing_structure_solution SHELXS-97
_diffrn_ambient_temperature 123(2)
_diffrn_detector_area_resol_mean 10
_diffrn_measured_fraction_theta_full 0.984
_diffrn_measured_fraction_theta_max 0.984
_diffrn_measurement_device_type 'Rigaku R-AXIS RAPID Imaging Plate'
_diffrn_measurement_method \w
_diffrn_radiation_monochromator graphite
_diffrn_radiation_source 'Rigaku Rotating Anode Ultrax18'
_diffrn_radiation_type MoK\a
_diffrn_radiation_wavelength 0.71069
_diffrn_reflns_av_R_equivalents 0.0765
_diffrn_reflns_av_sigmaI/netI 0.1051
_diffrn_reflns_limit_h_max 11
_diffrn_reflns_limit_h_min -11
_diffrn_reflns_limit_k_max 12
_diffrn_reflns_limit_k_min -12
_diffrn_reflns_limit_l_max 10
_diffrn_reflns_limit_l_min -12
_diffrn_reflns_number 6899
_diffrn_reflns_theta_full 25.35
_diffrn_reflns_theta_max 25.35
_diffrn_reflns_theta_min 3.05
_exptl_absorpt_coefficient_mu 0.949
_exptl_absorpt_correction_T_max 1.0000
_exptl_absorpt_correction_T_min 0.5807
_exptl_absorpt_correction_type empirical
_exptl_absorpt_process_details
;
Higashi, T. (1995). Program for Absorption Correction.
Rigaku Corporation, Tokyo, Japan.
;
_exptl_crystal_colour purple
_exptl_crystal_density_diffrn 1.380
_exptl_crystal_density_meas ?
_exptl_crystal_density_method 'not measured'
_exptl_crystal_description platelet
_exptl_crystal_F_000 400
_exptl_crystal_size_max 0.183
_exptl_crystal_size_mid 0.112
_exptl_crystal_size_min 0.036
_refine_diff_density_max 0.862
_refine_diff_density_min -1.037
_refine_diff_density_rms 0.151
_refine_ls_extinction_method none
_refine_ls_goodness_of_fit_ref 1.136
_refine_ls_hydrogen_treatment mixed
_refine_ls_matrix_type full
_refine_ls_number_parameters 254
_refine_ls_number_reflns 3281
_refine_ls_number_restraints 0
_refine_ls_restrained_S_all 1.136
_refine_ls_R_factor_all 0.1446
_refine_ls_R_factor_gt 0.0783
_refine_ls_shift/su_max 0.000
_refine_ls_shift/su_mean 0.000
_refine_ls_structure_factor_coef Fsqd
_refine_ls_weighting_details 'calc w=1/[\s^2^(Fo^2^)+(0.0940P)^2^+3.6413P] where P=(Fo^2^+2Fc^2^)/3'
_refine_ls_weighting_scheme calc
_refine_ls_wR_factor_gt 0.1833
_refine_ls_wR_factor_ref 0.2455
_reflns_number_gt 1952
_reflns_number_total 3281
_reflns_threshold_expression >2sigma(I)
_cod_data_source_file om6b00277_si_002.cif
_cod_data_source_block 10
_cod_depositor_comments
;
The following automatic conversions were performed:

data item '_exptl_absorpt_correction_type' value 'Empirical' was
changed to 'empirical' in accordance with the
/home/saulius/struct/COD-crude-data/automatic-downloads/DataCite-retrospective/ACS/depositions/lib/dictionaries/cif_core.dic
dictionary named 'cif_core.dic' version 2.4.2 last updated on
2011-04-26.

data item '_symmetry_cell_setting' value 'Triclinic' was changed to
'triclinic' in accordance with the
/home/saulius/struct/COD-crude-data/automatic-downloads/DataCite-retrospective/ACS/depositions/lib/dictionaries/cif_core.dic
dictionary named 'cif_core.dic' version 2.4.2 last updated on
2011-04-26.

data item '_exptl_crystal_density_meas' value 'not measured' was
changed to '?' -- the value is perceived as not measured.

Automatic conversion script
Id: cif_fix_values 6909 2019-04-08 15:41:33Z antanas 
;
_cod_original_cell_volume 910.47(18)
_cod_original_sg_symbol_H-M P-1
_cod_database_code 4088645

loop_
_symmetry_equiv_pos_as_xyz
'x, y, z'
'-x, -y, -z'

loop_
_atom_site_label
_atom_site_type_symbol
_atom_site_fract_x
_atom_site_fract_y
_atom_site_fract_z
_atom_site_U_iso_or_equiv
_atom_site_adp_type
_atom_site_occupancy
_atom_site_symmetry_multiplicity
_atom_site_calc_flag
_atom_site_refinement_flags
Co1 Co 0.69131(13) 0.80018(10) 0.52790(11) 0.0339(4) Uani 1 1 d .
N1 N 0.6066(7) 0.7850(6) 0.6624(7) 0.0350(15) Uani 1 1 d .
N2 N 0.5184(8) 0.6657(6) 0.3942(6) 0.0330(15) Uani 1 1 d .
C1 C 0.4725(9) 0.6882(8) 0.6039(8) 0.0365(18) Uani 1 1 d .
C2 C 0.3918(9) 0.6673(8) 0.6912(8) 0.0336(17) Uani 1 1 d .
H2A H 0.3013 0.5974 0.6469 0.023(18) Uiso 1 1 calc R
C3 C 0.4429(10) 0.7468(8) 0.8383(9) 0.0396(19) Uani 1 1 d .
C4 C 0.5777(10) 0.8473(9) 0.8986(9) 0.042(2) Uani 1 1 d .
H4A H 0.6165 0.9054 1.0002 0.06(3) Uiso 1 1 calc R
C5 C 0.6541(10) 0.8619(8) 0.8097(8) 0.0396(19) Uani 1 1 d .
H5A H 0.7461 0.9301 0.8541 0.06(3) Uiso 1 1 calc R
C6 C 0.3598(11) 0.7256(10) 0.9364(9) 0.051(2) Uani 1 1 d .
H6A H 0.3371 0.8152 0.9945 0.10(4) Uiso 1 1 calc R
H6B H 0.4245 0.6920 1.0010 0.146 Uiso 1 1 calc R
H6C H 0.2649 0.6559 0.8762 0.04(2) Uiso 1 1 calc R
C7 C 0.4201(9) 0.6195(7) 0.4493(8) 0.0313(17) Uani 1 1 d .
C8 C 0.2821(9) 0.5231(7) 0.3599(8) 0.0339(18) Uani 1 1 d .
H8A H 0.2188 0.4930 0.4029 0.04(2) Uiso 1 1 calc R
C9 C 0.2370(9) 0.4715(7) 0.2112(8) 0.0361(18) Uani 1 1 d .
C10 C 0.3373(9) 0.5214(8) 0.1565(8) 0.0355(18) Uani 1 1 d .
H10A H 0.3110 0.4905 0.0547 0.04(2) Uiso 1 1 calc R
C11 C 0.4692(10) 0.6117(8) 0.2450(8) 0.042(2) Uani 1 1 d .
H11A H 0.5333 0.6404 0.2018 0.04(2) Uiso 1 1 calc R
C12 C 0.0893(10) 0.3734(9) 0.1148(9) 0.051(2) Uani 1 1 d .
H12A H 0.1074 0.2863 0.0467 0.076 Uiso 1 1 calc R
H12B H 0.0267 0.4175 0.0606 0.06(3) Uiso 1 1 calc R
H12C H 0.0365 0.3517 0.1736 0.089 Uiso 1 1 calc R
C13 C 0.9151(9) 0.8115(8) 0.5277(8) 0.0351(17) Uani 1 1 d .
C14 C 0.9049(9) 0.9257(8) 0.6510(8) 0.0389(19) Uani 1 1 d .
C15 C 0.8059(8) 1.0058(7) 0.6021(8) 0.0326(17) Uani 1 1 d .
C16 C 0.7527(9) 0.9400(7) 0.4503(8) 0.0354(18) Uani 1 1 d .
C17 C 0.8199(9) 0.8195(8) 0.4038(8) 0.0379(19) Uani 1 1 d .
C18 C 1.0150(10) 0.7055(8) 0.5264(10) 0.045(2) Uani 1 1 d .
H18A H 1.0331 0.6932 0.6155 0.09(4) Uiso 1 1 calc R
H18B H 1.1121 0.7392 0.5208 0.026(18) Uiso 1 1 calc R
H18C H 0.9647 0.6152 0.4421 0.06(3) Uiso 1 1 calc R
C19 C 1.0023(10) 0.9652(9) 0.8045(8) 0.044(2) Uani 1 1 d .
H19A H 0.9671 1.0400 0.8714 0.05(2) Uiso 1 1 calc R
H19B H 1.1081 0.9986 0.8176 0.05(2) Uiso 1 1 calc R
H19C H 0.9953 0.8826 0.8244 0.08(3) Uiso 1 1 calc R
C20 C 0.7648(10) 1.1369(8) 0.6985(9) 0.0404(19) Uani 1 1 d .
H20A H 0.7672 1.1321 0.7890 0.05(3) Uiso 1 1 calc R
H20B H 0.6626 1.1436 0.6487 0.080 Uiso 1 1 calc R
H20C H 0.8380 1.2199 0.7205 0.06(3) Uiso 1 1 calc R
C21 C 0.6463(10) 0.9869(8) 0.3511(9) 0.0405(19) Uani 1 1 d .
H21A H 0.5841 0.9043 0.2626 0.04(2) Uiso 1 1 calc R
H21B H 0.7052 1.0475 0.3258 0.063 Uiso 1 1 calc R
H21C H 0.5802 1.0394 0.4003 0.063 Uiso 1 1 calc R
C22 C 0.8129(11) 0.7274(8) 0.2501(9) 0.046(2) Uani 1 1 d .
H22A H 0.7347 0.7476 0.1819 0.09(4) Uiso 1 1 calc R
H22B H 0.7876 0.6281 0.2296 0.027(19) Uiso 1 1 calc R
H22C H 0.9117 0.7468 0.2395 0.08(4) Uiso 1 1 calc R

loop_
_atom_site_aniso_label
_atom_site_aniso_U_11
_atom_site_aniso_U_22
_atom_site_aniso_U_33
_atom_site_aniso_U_23
_atom_site_aniso_U_13
_atom_site_aniso_U_12
Co1 0.0365(7) 0.0344(6) 0.0307(6) 0.0145(5) 0.0112(5) 0.0052(4)
N1 0.026(4) 0.032(3) 0.037(4) 0.012(3) 0.003(3) -0.003(3)
N2 0.044(4) 0.029(3) 0.027(3) 0.011(3) 0.015(3) 0.004(3)
C1 0.045(5) 0.035(4) 0.028(4) 0.015(3) 0.007(4) 0.008(4)
C2 0.029(4) 0.044(4) 0.033(4) 0.020(4) 0.014(3) 0.001(3)
C3 0.040(5) 0.048(5) 0.039(4) 0.026(4) 0.014(4) 0.009(4)
C4 0.047(5) 0.054(5) 0.031(4) 0.022(4) 0.015(4) 0.009(4)
C5 0.044(5) 0.041(4) 0.027(4) 0.011(4) 0.007(4) 0.010(4)
C6 0.052(6) 0.057(6) 0.035(4) 0.012(4) 0.012(4) 0.007(5)
C7 0.040(5) 0.024(3) 0.032(4) 0.014(3) 0.012(3) 0.005(3)
C8 0.041(5) 0.026(4) 0.032(4) 0.012(3) 0.012(4) 0.002(3)
C9 0.038(5) 0.030(4) 0.037(4) 0.014(3) 0.009(4) 0.000(3)
C10 0.035(5) 0.038(4) 0.026(4) 0.013(3) 0.003(3) -0.003(3)
C11 0.053(6) 0.042(4) 0.037(4) 0.021(4) 0.018(4) 0.012(4)
C12 0.045(6) 0.049(5) 0.047(5) 0.022(4) 0.002(4) -0.004(4)
C13 0.032(4) 0.039(4) 0.042(4) 0.023(4) 0.014(4) 0.008(3)
C14 0.042(5) 0.039(4) 0.033(4) 0.012(4) 0.012(4) 0.009(4)
C15 0.028(4) 0.027(4) 0.038(4) 0.012(3) 0.010(3) -0.002(3)
C16 0.035(5) 0.033(4) 0.030(4) 0.010(3) 0.005(3) 0.004(3)
C17 0.039(5) 0.033(4) 0.034(4) 0.008(3) 0.012(4) 0.005(3)
C18 0.039(5) 0.044(5) 0.052(5) 0.020(4) 0.018(4) 0.007(4)
C19 0.038(5) 0.059(5) 0.033(4) 0.023(4) 0.009(4) -0.004(4)
C20 0.045(5) 0.029(4) 0.039(4) 0.007(4) 0.015(4) 0.002(4)
C21 0.041(5) 0.044(5) 0.044(5) 0.026(4) 0.015(4) 0.009(4)
C22 0.049(6) 0.041(5) 0.040(5) 0.007(4) 0.023(4) -0.003(4)

loop_
_atom_type_symbol
_atom_type_description
_atom_type_scat_dispersion_real
_atom_type_scat_dispersion_imag
_atom_type_scat_source
C C 0.0033 0.0016 'International Tables Vol C Tables 4.2.6.8 and 6.1.1.4'
H H 0.0000 0.0000 'International Tables Vol C Tables 4.2.6.8 and 6.1.1.4'
N N 0.0061 0.0033 'International Tables Vol C Tables 4.2.6.8 and 6.1.1.4'
Co Co 0.3494 0.9721 'International Tables Vol C Tables 4.2.6.8 and 6.1.1.4'

loop_
_geom_angle_atom_site_label_1
_geom_angle_atom_site_label_2
_geom_angle_atom_site_label_3
_geom_angle
N2 Co1 N1 83.0(3)
N2 Co1 C14 168.9(3)
N1 Co1 C14 105.0(3)
N2 Co1 C17 104.5(3)
N1 Co1 C17 170.3(3)
C14 Co1 C17 66.8(3)
N2 Co1 C16 111.3(3)
N1 Co1 C16 142.8(3)
C14 Co1 C16 66.9(3)
C17 Co1 C16 40.3(3)
N2 Co1 C15 144.2(3)
N1 Co1 C15 110.7(3)
C14 Co1 C15 40.3(3)
C17 Co1 C15 66.7(3)
C16 Co1 C15 39.2(3)
N2 Co1 C13 128.9(3)
N1 Co1 C13 130.7(3)
C14 Co1 C13 39.9(3)
C17 Co1 C13 39.6(3)
C16 Co1 C13 67.2(3)
C15 Co1 C13 67.2(3)
C5 N1 C1 115.2(7)
C5 N1 Co1 129.3(6)
C1 N1 Co1 115.4(5)
C7 N2 C11 114.6(7)
C7 N2 Co1 116.9(5)
C11 N2 Co1 128.4(6)
N1 C1 C2 122.1(7)
N1 C1 C7 113.4(7)
C2 C1 C7 124.4(7)
C3 C2 C1 120.8(7)
C2 C3 C4 117.5(7)
C2 C3 C6 122.2(8)
C4 C3 C6 120.3(7)
C5 C4 C3 119.7(8)
N1 C5 C4 124.6(8)
N2 C7 C8 122.5(7)
N2 C7 C1 111.4(7)
C8 C7 C1 126.0(7)
C9 C8 C7 121.2(7)
C8 C9 C10 115.8(7)
C8 C9 C12 122.1(8)
C10 C9 C12 122.1(7)
C11 C10 C9 121.4(7)
C10 C11 N2 124.6(8)
C17 C13 C14 107.2(7)
C17 C13 C18 125.5(7)
C14 C13 C18 127.2(7)
C17 C13 Co1 69.6(5)
C14 C13 Co1 69.1(5)
C18 C13 Co1 129.1(6)
C13 C14 C15 108.4(7)
C13 C14 C19 124.2(7)
C15 C14 C19 126.8(7)
C13 C14 Co1 70.9(5)
C15 C14 Co1 70.6(4)
C19 C14 Co1 131.6(6)
C16 C15 C14 107.9(6)
C16 C15 C20 126.5(7)
C14 C15 C20 125.6(7)
C16 C15 Co1 70.2(4)
C14 C15 Co1 69.2(4)
C20 C15 Co1 125.3(5)
C15 C16 C17 107.9(7)
C15 C16 C21 127.0(7)
C17 C16 C21 125.1(7)
C15 C16 Co1 70.6(4)
C17 C16 Co1 69.6(4)
C21 C16 Co1 126.2(6)
C13 C17 C16 108.6(6)
C13 C17 C22 123.9(7)
C16 C17 C22 126.8(7)
C13 C17 Co1 70.8(5)
C16 C17 Co1 70.1(4)
C22 C17 Co1 132.2(6)

loop_
_geom_bond_atom_site_label_1
_geom_bond_atom_site_label_2
_geom_bond_distance
Co1 N2 1.861(6)
Co1 N1 1.872(7)
Co1 C14 2.067(8)
Co1 C17 2.074(8)
Co1 C16 2.080(8)
Co1 C15 2.085(7)
Co1 C13 2.090(8)
N1 C5 1.368(9)
N1 C1 1.376(10)
N2 C7 1.377(9)
N2 C11 1.378(10)
C1 C2 1.420(10)
C1 C7 1.425(10)
C2 C3 1.368(11)
C3 C4 1.399(12)
C3 C6 1.537(12)
C4 C5 1.382(11)
C7 C8 1.406(10)
C8 C9 1.377(10)
C9 C10 1.407(11)
C9 C12 1.486(11)
C10 C11 1.342(11)
C13 C17 1.412(11)
C13 C14 1.420(10)
C13 C18 1.506(11)
C14 C15 1.429(11)
C14 C19 1.503(11)
C15 C16 1.399(10)
C15 C20 1.511(10)
C16 C17 1.431(10)
C16 C21 1.502(11)
C17 C22 1.515(10)

loop_
_geom_torsion_atom_site_label_1
_geom_torsion_atom_site_label_2
_geom_torsion_atom_site_label_3
_geom_torsion_atom_site_label_4
_geom_torsion
N2 Co1 N1 C5 -174.1(7)
C14 Co1 N1 C5 13.7(7)
C17 Co1 N1 C5 44.7(19)
C16 Co1 N1 C5 -57.8(9)
C15 Co1 N1 C5 -28.3(7)
C13 Co1 N1 C5 49.0(8)
N2 Co1 N1 C1 1.7(5)
C14 Co1 N1 C1 -170.5(5)
C17 Co1 N1 C1 -139.4(15)
C16 Co1 N1 C1 118.0(6)
C15 Co1 N1 C1 147.5(5)
C13 Co1 N1 C1 -135.2(5)
N1 Co1 N2 C7 -1.3(5)
C14 Co1 N2 C7 135.6(14)
C17 Co1 N2 C7 172.5(5)
C16 Co1 N2 C7 -145.7(5)
C15 Co1 N2 C7 -117.4(6)
C13 Co1 N2 C7 137.0(5)
N1 Co1 N2 C11 174.0(7)
C14 Co1 N2 C11 -49.2(18)
C17 Co1 N2 C11 -12.3(7)
C16 Co1 N2 C11 29.6(7)
C15 Co1 N2 C11 57.9(8)
C13 Co1 N2 C11 -47.8(8)
C5 N1 C1 C2 -1.6(11)
Co1 N1 C1 C2 -178.1(6)
C5 N1 C1 C7 174.6(6)
Co1 N1 C1 C7 -1.8(8)
N1 C1 C2 C3 1.9(12)
C7 C1 C2 C3 -173.9(7)
C1 C2 C3 C4 -0.7(12)
C1 C2 C3 C6 -179.1(7)
C2 C3 C4 C5 -0.7(12)
C6 C3 C4 C5 177.7(8)
C1 N1 C5 C4 0.2(11)
Co1 N1 C5 C4 176.0(6)
C3 C4 C5 N1 0.9(13)
C11 N2 C7 C8 1.0(10)
Co1 N2 C7 C8 177.0(5)
C11 N2 C7 C1 -175.3(6)
Co1 N2 C7 C1 0.6(8)
N1 C1 C7 N2 0.7(9)
C2 C1 C7 N2 176.9(7)
N1 C1 C7 C8 -175.4(7)
C2 C1 C7 C8 0.7(12)
N2 C7 C8 C9 -1.1(11)
C1 C7 C8 C9 174.7(7)
C7 C8 C9 C10 0.0(11)
C7 C8 C9 C12 -177.9(7)
C8 C9 C10 C11 1.1(11)
C12 C9 C10 C11 179.0(8)
C9 C10 C11 N2 -1.2(13)
C7 N2 C11 C10 0.1(11)
Co1 N2 C11 C10 -175.3(6)
N2 Co1 C13 C17 61.8(5)
N1 Co1 C13 C17 -178.9(4)
C14 Co1 C13 C17 -118.6(6)
C16 Co1 C13 C17 -37.8(4)
C15 Co1 C13 C17 -80.5(5)
N2 Co1 C13 C14 -179.6(4)
N1 Co1 C13 C14 -60.3(6)
C17 Co1 C13 C14 118.6(6)
C16 Co1 C13 C14 80.8(5)
C15 Co1 C13 C14 38.1(5)
N2 Co1 C13 C18 -58.0(8)
N1 Co1 C13 C18 61.3(8)
C14 Co1 C13 C18 121.6(9)
C17 Co1 C13 C18 -119.8(9)
C16 Co1 C13 C18 -157.6(8)
C15 Co1 C13 C18 159.7(8)
C17 C13 C14 C15 -1.5(9)
C18 C13 C14 C15 175.2(7)
Co1 C13 C14 C15 -60.9(6)
C17 C13 C14 C19 -172.7(8)
C18 C13 C14 C19 4.0(14)
Co1 C13 C14 C19 127.9(8)
C17 C13 C14 Co1 59.4(6)
C18 C13 C14 Co1 -123.9(8)
N2 Co1 C14 C13 1.7(18)
N1 Co1 C14 C13 137.0(4)
C17 Co1 C14 C13 -37.5(4)
C16 Co1 C14 C13 -81.5(5)
C15 Co1 C14 C13 -118.5(6)
N2 Co1 C14 C15 120.2(15)
N1 Co1 C14 C15 -104.5(5)
C17 Co1 C14 C15 80.9(5)
C16 Co1 C14 C15 36.9(4)
C13 Co1 C14 C15 118.5(6)
N2 Co1 C14 C19 -117.5(15)
N1 Co1 C14 C19 17.9(8)
C17 Co1 C14 C19 -156.7(8)
C16 Co1 C14 C19 159.3(8)
C15 Co1 C14 C19 122.4(9)
C13 Co1 C14 C19 -119.2(10)
C13 C14 C15 C16 1.4(9)
C19 C14 C15 C16 172.3(8)
Co1 C14 C15 C16 -59.7(5)
C13 C14 C15 C20 -179.6(7)
C19 C14 C15 C20 -8.7(13)
Co1 C14 C15 C20 119.2(7)
C13 C14 C15 Co1 61.1(6)
C19 C14 C15 Co1 -127.9(9)
N2 Co1 C15 C16 -44.3(7)
N1 Co1 C15 C16 -151.9(4)
C14 Co1 C15 C16 119.1(6)
C17 Co1 C15 C16 38.2(5)
C13 Co1 C15 C16 81.4(5)
N2 Co1 C15 C14 -163.4(5)
N1 Co1 C15 C14 89.0(5)
C17 Co1 C15 C14 -81.0(5)
C16 Co1 C15 C14 -119.1(6)
C13 Co1 C15 C14 -37.7(4)
N2 Co1 C15 C20 77.1(8)
N1 Co1 C15 C20 -30.6(7)
C14 Co1 C15 C20 -119.5(8)
C17 Co1 C15 C20 159.5(8)
C16 Co1 C15 C20 121.3(9)
C13 Co1 C15 C20 -157.3(7)
C14 C15 C16 C17 -0.8(9)
C20 C15 C16 C17 -179.7(7)
Co1 C15 C16 C17 -59.9(5)
C14 C15 C16 C21 -179.7(8)
C20 C15 C16 C21 1.4(13)
Co1 C15 C16 C21 121.2(8)
C14 C15 C16 Co1 59.1(5)
C20 C15 C16 Co1 -119.9(8)
N2 Co1 C16 C15 154.0(4)
N1 Co1 C16 C15 46.7(7)
C14 Co1 C16 C15 -37.8(4)
C17 Co1 C16 C15 -118.6(6)
C13 Co1 C16 C15 -81.4(5)
N2 Co1 C16 C17 -87.4(5)
N1 Co1 C16 C17 165.3(5)
C14 Co1 C16 C17 80.7(5)
C15 Co1 C16 C17 118.6(6)
C13 Co1 C16 C17 37.2(4)
N2 Co1 C16 C21 31.8(7)
N1 Co1 C16 C21 -75.4(8)
C14 Co1 C16 C21 -160.0(7)
C17 Co1 C16 C21 119.2(8)
C15 Co1 C16 C21 -122.2(8)
C13 Co1 C16 C21 156.5(7)
C14 C13 C17 C16 1.0(9)
C18 C13 C17 C16 -175.7(7)
Co1 C13 C17 C16 60.1(6)
C14 C13 C17 C22 172.3(8)
C18 C13 C17 C22 -4.4(13)
Co1 C13 C17 C22 -128.5(8)
C14 C13 C17 Co1 -59.2(6)
C18 C13 C17 Co1 124.1(8)
C15 C16 C17 C13 -0.1(9)
C21 C16 C17 C13 178.8(7)
Co1 C16 C17 C13 -60.6(6)
C15 C16 C17 C22 -171.1(8)
C21 C16 C17 C22 7.8(13)
Co1 C16 C17 C22 128.4(8)
C15 C16 C17 Co1 60.5(5)
C21 C16 C17 Co1 -120.6(8)
N2 Co1 C17 C13 -134.9(4)
N1 Co1 C17 C13 5.0(18)
C14 Co1 C17 C13 37.8(4)
C16 Co1 C17 C13 119.0(6)
C15 Co1 C17 C13 81.8(5)
N2 Co1 C17 C16 106.0(4)
N1 Co1 C17 C16 -114.0(16)
C14 Co1 C17 C16 -81.2(5)
C15 Co1 C17 C16 -37.2(4)
C13 Co1 C17 C16 -119.0(6)
N2 Co1 C17 C22 -16.1(9)
N1 Co1 C17 C22 123.8(16)
C14 Co1 C17 C22 156.6(9)
C16 Co1 C17 C22 -122.2(10)
C15 Co1 C17 C22 -159.4(9)
C13 Co1 C17 C22 118.8(10)
